data_7115985
loop_
_publ_author_name
'Qi-Liang Yang'
'Ming-Sheng Xie'
'Chao Xia'
'Huan-Li Sun'
'Dan-Jie Zhang'
'Ke-Xin Huang'
'Zhen Guo'
'Gui-Rong Qu'
'Hai-Ming Guo'

_publ_section_title
;
 A rapid and divergent access to chiral azacyclic nucleoside analogues via
 highly enantioselective 1,3-dipolar cycloaddition of beta-nucleobase
 substituted acrylates
;
_journal_name_full Chem.Commun.
_journal_page_first 14809
_journal_paper_doi 10.1039/C4cc06632D
_journal_volume 50
_journal_year 2014
_chemical_absolute_configuration ad
_chemical_formula_sum 'C27 H25 Br Cl N5 O6 S'
_chemical_formula_weight 662.94
_chemical_name_systematic
;

 ?

;
_space_group_IT_number 20
_symmetry_cell_setting orthorhombic
_symmetry_space_group_name_Hall 'C 2c 2'
_symmetry_space_group_name_H-M 'C 2 2 21'
_atom_sites_solution_hydrogens geom
_atom_sites_solution_primary direct
_atom_sites_solution_secondary difmap
_audit_creation_method SHELXL-97
_cell_angle_alpha 90.00
_cell_angle_beta 90.00
_cell_angle_gamma 90.00
_cell_formula_units_Z 8
_cell_length_a 21.051(4)
_cell_length_b 28.357(6)
_cell_length_c 13.136(3)
_cell_measurement_reflns_used 2602
_cell_measurement_temperature 296(2)
_cell_measurement_theta_max 32.548
_cell_measurement_theta_min 4.841
_cell_volume 7841(3)
_computing_cell_refinement 'Bruker FRAMBO'
_computing_data_collection 'Bruker FRAMBO'
_computing_data_reduction 'Bruker SHELXTL'
_computing_molecular_graphics 'Bruker SHELXTL'
_computing_publication_material 'Bruker SHELXTL'
_computing_structure_refinement 'SHELXL-97 (Sheldrick, 1997)'
_computing_structure_solution 'SHELXS-97 (Sheldrick, 1990)'
_diffrn_ambient_temperature 296(2)
_diffrn_measured_fraction_theta_full 0.999
_diffrn_measured_fraction_theta_max 0.999
_diffrn_measurement_device_type 'multiwire proportional'
_diffrn_measurement_method 'phi and omega scans'
_diffrn_radiation_monochromator graphite
_diffrn_radiation_source 'fine-focus sealed tube'
_diffrn_radiation_type MoK\a
_diffrn_radiation_wavelength 0.71073
_diffrn_reflns_av_R_equivalents 0.0721
_diffrn_reflns_av_sigmaI/netI 0.0984
_diffrn_reflns_limit_h_max 24
_diffrn_reflns_limit_h_min -25
_diffrn_reflns_limit_k_max 33
_diffrn_reflns_limit_k_min -31
_diffrn_reflns_limit_l_max 15
_diffrn_reflns_limit_l_min -15
_diffrn_reflns_number 24307
_diffrn_reflns_theta_full 25.00
_diffrn_reflns_theta_max 25.00
_diffrn_reflns_theta_min 1.93
_diffrn_standards_number 0
_exptl_absorpt_coefficient_mu 1.207
_exptl_absorpt_correction_T_max 0.9096
_exptl_absorpt_correction_T_min 0.6705
_exptl_absorpt_correction_type multi-scan
_exptl_absorpt_process_details sadabs
_exptl_crystal_colour colourless
_exptl_crystal_density_diffrn 1.123
_exptl_crystal_density_method 'not measured'
_exptl_crystal_description block
_exptl_crystal_F_000 2704
_exptl_crystal_size_max 0.36
_exptl_crystal_size_mid 0.25
_exptl_crystal_size_min 0.08
_platon_squeeze_details ' ?'
_refine_diff_density_max 0.339
_refine_diff_density_min -0.316
_refine_diff_density_rms 0.040
_refine_ls_abs_structure_details 'Flack H D (1983), Acta Cryst. A39, 876-881'
_refine_ls_abs_structure_Flack 0.019(10)
_refine_ls_extinction_method none
_refine_ls_goodness_of_fit_ref 1.014
_refine_ls_hydrogen_treatment constr
_refine_ls_matrix_type full
_refine_ls_number_parameters 373
_refine_ls_number_reflns 6895
_refine_ls_number_restraints 29
_refine_ls_restrained_S_all 1.036
_refine_ls_R_factor_all 0.1032
_refine_ls_R_factor_gt 0.0508
_refine_ls_shift/su_max 0.001
_refine_ls_shift/su_mean 0.000
_refine_ls_structure_factor_coef Fsqd
_refine_ls_weighting_details 'calc w=1/[\s^2^(Fo^2^)+(0.0118P)^2^+0.1907P] where P=(Fo^2^+2Fc^2^)/3'
_refine_ls_weighting_scheme calc
_refine_ls_wR_factor_gt 0.0931
_refine_ls_wR_factor_ref 0.1028
_reflns_number_gt 3659
_reflns_number_total 6895
_reflns_threshold_expression >2sigma(I)
_cod_data_source_file c4cc06632d2.cif
_cod_data_source_block t
_cod_original_sg_symbol_H-M C222(1)
_cod_database_code 7115985

loop_
_symmetry_equiv_pos_as_xyz
'x, y, z'
'-x, -y, z+1/2'
'-x, y, -z+1/2'
'x, -y, -z'
'x+1/2, y+1/2, z'
'-x+1/2, -y+1/2, z+1/2'
'-x+1/2, y+1/2, -z+1/2'
'x+1/2, -y+1/2, -z'

loop_
_atom_site_label
_atom_site_type_symbol
_atom_site_fract_x
_atom_site_fract_y
_atom_site_fract_z
_atom_site_U_iso_or_equiv
_atom_site_adp_type
_atom_site_occupancy
_atom_site_symmetry_multiplicity
_atom_site_calc_flag
_atom_site_refinement_flags
Br1 Br 0.19073(3) 0.22989(3) 0.44906(7) 0.1419(4) Uani 1 1 d .
C1 C 0.7699(3) 0.1361(3) 0.5909(7) 0.170(4) Uani 1 1 d .
H1 H 0.7906 0.1298 0.6520 0.204 Uiso 1 1 calc R
C2 C 0.7790(3) 0.1499(2) 0.4194(6) 0.113(2) Uani 1 1 d .
C3 C 0.7149(3) 0.15434(18) 0.4134(5) 0.0808(15) Uani 1 1 d .
C4 C 0.6185(3) 0.16494(17) 0.3770(4) 0.0758(14) Uani 1 1 d .
H4 H 0.5813 0.1707 0.3408 0.091 Uiso 1 1 calc R
C5 C 0.6824(2) 0.14815(17) 0.5047(5) 0.0742(14) Uani 1 1 d .
C6 C 0.56461(18) 0.14986(13) 0.5506(3) 0.0522(11) Uani 1 1 d .
H6 H 0.5808 0.1527 0.6202 0.063 Uiso 1 1 calc R
C7 C 0.51289(19) 0.18674(13) 0.5372(3) 0.0536(11) Uani 1 1 d .
H7 H 0.5024 0.1902 0.4649 0.064 Uiso 1 1 calc R
C8 C 0.45631(18) 0.16512(13) 0.5947(3) 0.0524(11) Uani 1 1 d .
H8 H 0.4610 0.1710 0.6678 0.063 Uiso 1 1 calc R
C9 C 0.53060(18) 0.10207(14) 0.5422(3) 0.0502(11) Uani 1 1 d .
H9 H 0.5494 0.0794 0.5896 0.060 Uiso 1 1 calc R
C10 C 0.5301(2) 0.23422(19) 0.5819(4) 0.0678(13) Uani 1 1 d U
C11 C 0.5129(4) 0.3181(2) 0.5769(6) 0.152(3) Uani 1 1 d U
H11A H 0.4871 0.3192 0.6380 0.183 Uiso 1 1 calc R
H11B H 0.5567 0.3238 0.5961 0.183 Uiso 1 1 calc R
C12 C 0.4937(5) 0.3515(3) 0.5121(7) 0.210(4) Uani 1 1 d U
H12A H 0.5221 0.3526 0.4549 0.252 Uiso 1 1 calc R
H12B H 0.4936 0.3815 0.5459 0.252 Uiso 1 1 calc R
H12C H 0.4515 0.3443 0.4888 0.252 Uiso 1 1 calc R
C13 C 0.5310(2) 0.08229(15) 0.4347(4) 0.0580(12) Uani 1 1 d .
C14 C 0.5884(3) 0.0347(2) 0.3163(4) 0.107(2) Uani 1 1 d .
H14A H 0.6122 0.0058 0.3188 0.160 Uiso 1 1 calc R
H14B H 0.6101 0.0570 0.2735 0.160 Uiso 1 1 calc R
H14C H 0.5469 0.0286 0.2891 0.160 Uiso 1 1 calc R
C15 C 0.3491(2) 0.07307(15) 0.5774(4) 0.0577(12) Uani 1 1 d .
C16 C 0.2961(2) 0.08603(17) 0.6313(4) 0.0816(15) Uani 1 1 d .
H16 H 0.2990 0.0955 0.6989 0.098 Uiso 1 1 calc R
C17 C 0.2379(3) 0.0846(2) 0.5818(6) 0.110(2) Uani 1 1 d .
H17 H 0.2017 0.0944 0.6164 0.132 Uiso 1 1 calc R
C18 C 0.2320(3) 0.0688(2) 0.4812(6) 0.0985(19) Uani 1 1 d .
C19 C 0.2855(3) 0.05526(17) 0.4294(5) 0.0873(17) Uani 1 1 d .
H19 H 0.2822 0.0445 0.3627 0.105 Uiso 1 1 calc R
C20 C 0.3448(2) 0.05752(16) 0.4764(4) 0.0725(14) Uani 1 1 d .
H20 H 0.3812 0.0488 0.4410 0.087 Uiso 1 1 calc R
C21 C 0.1667(3) 0.0673(2) 0.4285(6) 0.159(3) Uani 1 1 d .
H21A H 0.1358 0.0543 0.4744 0.239 Uiso 1 1 calc R
H21B H 0.1693 0.0479 0.3687 0.239 Uiso 1 1 calc R
H21C H 0.1543 0.0986 0.4095 0.239 Uiso 1 1 calc R
C22 C 0.39189(19) 0.18305(14) 0.5591(4) 0.0563(12) Uani 1 1 d .
C23 C 0.3520(2) 0.20644(16) 0.6252(4) 0.0784(15) Uani 1 1 d .
H23 H 0.3651 0.2124 0.6916 0.094 Uiso 1 1 calc R
C24 C 0.2922(3) 0.22119(18) 0.5936(5) 0.0891(17) Uani 1 1 d .
H24 H 0.2654 0.2372 0.6380 0.107 Uiso 1 1 calc R
C25 C 0.2738(2) 0.21193(17) 0.4970(6) 0.0835(17) Uani 1 1 d .
C26 C 0.3128(2) 0.18871(15) 0.4258(4) 0.0737(14) Uani 1 1 d .
H26 H 0.2994 0.1831 0.3595 0.088 Uiso 1 1 calc R
C27 C 0.37204(19) 0.17469(15) 0.4595(4) 0.0621(12) Uani 1 1 d .
H27 H 0.3993 0.1593 0.4147 0.075 Uiso 1 1 calc R
Cl1 Cl 0.82866(8) 0.15698(8) 0.31628(15) 0.1549(8) Uani 1 1 d .
N1 N 0.7062(2) 0.13807(19) 0.5968(4) 0.1135(17) Uani 1 1 d .
N2 N 0.8082(3) 0.1417(3) 0.5099(6) 0.168(3) Uani 1 1 d .
N3 N 0.61912(16) 0.15543(13) 0.4806(3) 0.0573(10) Uani 1 1 d .
N4 N 0.6748(2) 0.16510(15) 0.3345(3) 0.0809(13) Uani 1 1 d .
N5 N 0.46601(15) 0.11362(11) 0.5736(3) 0.0529(9) Uani 1 1 d .
O1 O 0.50729(18) 0.26976(13) 0.5280(3) 0.1063(12) Uani 1 1 d U
O2 O 0.55876(16) 0.23973(11) 0.6623(3) 0.0884(11) Uani 1 1 d .
O3 O 0.49268(17) 0.09104(12) 0.3706(3) 0.0852(10) Uani 1 1 d .
O4 O 0.58231(14) 0.05450(10) 0.4209(2) 0.0739(9) Uani 1 1 d .
O5 O 0.41426(14) 0.09079(10) 0.7401(2) 0.0719(9) Uani 1 1 d .
O6 O 0.45523(14) 0.02991(9) 0.6195(2) 0.0665(8) Uani 1 1 d .
S1 S 0.42394(5) 0.07421(4) 0.63757(9) 0.0567(3) Uani 1 1 d .

loop_
_atom_site_aniso_label
_atom_site_aniso_U_11
_atom_site_aniso_U_22
_atom_site_aniso_U_33
_atom_site_aniso_U_23
_atom_site_aniso_U_13
_atom_site_aniso_U_12
Br1 0.0895(4) 0.1478(6) 0.1883(8) -0.0593(6) -0.0555(5) 0.0579(4)
C1 0.074(5) 0.304(11) 0.132(7) 0.091(7) -0.018(5) -0.009(6)
C2 0.063(4) 0.170(6) 0.105(5) 0.023(5) 0.037(4) -0.002(4)
C3 0.057(4) 0.106(4) 0.079(4) 0.014(3) 0.027(4) 0.011(3)
C4 0.081(4) 0.095(4) 0.051(4) 0.016(3) 0.005(3) 0.005(3)
C5 0.053(3) 0.089(4) 0.081(4) 0.007(3) 0.000(3) 0.003(3)
C6 0.052(2) 0.070(3) 0.035(3) 0.005(2) -0.005(2) 0.001(2)
C7 0.064(3) 0.050(3) 0.047(3) 0.000(2) -0.002(2) 0.000(2)
C8 0.051(3) 0.056(3) 0.051(3) -0.001(2) 0.001(2) -0.001(2)
C9 0.056(3) 0.060(3) 0.035(3) 0.005(2) -0.003(2) -0.004(2)
C10 0.060(3) 0.073(3) 0.070(4) 0.004(3) 0.010(3) 0.003(3)
C11 0.211(7) 0.077(4) 0.169(6) -0.009(4) -0.039(6) 0.001(4)
C12 0.275(8) 0.134(5) 0.221(8) -0.016(5) -0.041(7) 0.022(6)
C13 0.055(3) 0.067(3) 0.052(3) -0.011(3) 0.001(3) -0.003(2)
C14 0.112(4) 0.138(5) 0.070(4) -0.057(4) 0.018(4) 0.017(4)
C15 0.060(3) 0.061(3) 0.052(3) 0.007(3) 0.001(3) -0.008(2)
C16 0.062(3) 0.113(4) 0.069(3) -0.011(3) 0.010(3) 0.001(3)
C17 0.062(4) 0.137(6) 0.130(6) -0.012(5) 0.010(4) 0.002(4)
C18 0.066(4) 0.097(4) 0.133(6) 0.009(4) -0.021(4) -0.012(3)
C19 0.091(5) 0.094(4) 0.077(4) 0.004(3) -0.012(4) -0.012(3)
C20 0.058(3) 0.087(4) 0.073(4) 0.008(3) -0.005(3) -0.011(3)
C21 0.093(4) 0.176(6) 0.208(8) 0.004(6) -0.088(5) -0.005(4)
C22 0.057(3) 0.055(3) 0.056(3) -0.010(3) -0.001(3) 0.004(2)
C23 0.079(4) 0.085(4) 0.070(4) -0.027(3) -0.011(3) 0.005(3)
C24 0.078(4) 0.094(4) 0.096(5) -0.035(4) -0.008(3) 0.021(3)
C25 0.061(3) 0.065(3) 0.125(5) -0.019(3) -0.025(4) 0.009(3)
C26 0.073(3) 0.070(3) 0.078(4) -0.003(3) -0.009(3) 0.009(3)
C27 0.053(3) 0.076(3) 0.057(3) -0.008(3) -0.002(3) 0.010(2)
Cl1 0.0935(12) 0.213(2) 0.1587(17) 0.0191(16) 0.0670(12) 0.0117(12)
N1 0.061(3) 0.194(5) 0.085(4) 0.036(4) -0.005(3) 0.008(3)
N2 0.065(3) 0.279(8) 0.159(6) 0.075(6) 0.017(5) 0.025(4)
N3 0.054(2) 0.074(2) 0.045(2) 0.010(2) 0.003(2) -0.0019(19)
N4 0.070(3) 0.110(3) 0.063(3) 0.005(3) 0.010(3) 0.001(3)
N5 0.050(2) 0.055(2) 0.053(2) 0.0067(19) 0.0027(19) 0.0009(17)
O1 0.120(3) 0.069(2) 0.130(3) 0.008(2) -0.042(3) -0.006(2)
O2 0.100(3) 0.075(2) 0.091(3) -0.013(2) -0.020(2) -0.012(2)
O3 0.080(2) 0.125(3) 0.051(2) -0.011(2) -0.011(2) 0.015(2)
O4 0.064(2) 0.088(2) 0.069(2) -0.0190(19) 0.0012(19) 0.0085(18)
O5 0.083(2) 0.090(2) 0.0426(19) 0.0023(17) 0.0045(18) -0.0070(18)
O6 0.074(2) 0.0566(18) 0.069(2) 0.0078(17) -0.0059(17) 0.0034(16)
S1 0.0609(7) 0.0638(8) 0.0455(7) 0.0057(7) -0.0021(6) -0.0023(7)

loop_
_atom_type_symbol
_atom_type_description
_atom_type_scat_dispersion_real
_atom_type_scat_dispersion_imag
_atom_type_scat_source
C C 0.0033 0.0016 'International Tables Vol C Tables 4.2.6.8 and 6.1.1.4'
H H 0.0000 0.0000 'International Tables Vol C Tables 4.2.6.8 and 6.1.1.4'
N N 0.0061 0.0033 'International Tables Vol C Tables 4.2.6.8 and 6.1.1.4'
O O 0.0106 0.0060 'International Tables Vol C Tables 4.2.6.8 and 6.1.1.4'
S S 0.1246 0.1234 'International Tables Vol C Tables 4.2.6.8 and 6.1.1.4'
Cl Cl 0.1484 0.1585 'International Tables Vol C Tables 4.2.6.8 and 6.1.1.4'
Br Br -0.2901 2.4595 'International Tables Vol C Tables 4.2.6.8 and 6.1.1.4'

loop_
_geom_angle_atom_site_label_1
_geom_angle_atom_site_label_2
_geom_angle_atom_site_label_3
_geom_angle
N2 C1 N1 129.7(7)
N2 C1 H1 115.1
N1 C1 H1 115.1
C3 C2 N2 121.2(6)
C3 C2 Cl1 123.1(6)
N2 C2 Cl1 115.6(5)
C2 C3 N4 132.6(6)
C2 C3 C5 115.2(6)
N4 C3 C5 112.1(4)
N4 C4 N3 114.2(5)
N4 C4 H4 122.9
N3 C4 H4 122.9
N1 C5 N3 126.7(5)
N1 C5 C3 128.4(5)
N3 C5 C3 104.8(5)
N3 C6 C7 114.3(3)
N3 C6 C9 114.3(3)
C7 C6 C9 105.4(3)
N3 C6 H6 107.5
C7 C6 H6 107.5
C9 C6 H6 107.5
C10 C7 C6 113.4(4)
C10 C7 C8 110.4(3)
C6 C7 C8 102.9(3)
C10 C7 H7 110.0
C6 C7 H7 110.0
C8 C7 H7 110.0
N5 C8 C22 112.9(3)
N5 C8 C7 101.0(3)
C22 C8 C7 113.9(3)
N5 C8 H8 109.5
C22 C8 H8 109.5
C7 C8 H8 109.5
N5 C9 C13 110.5(3)
N5 C9 C6 102.5(3)
C13 C9 C6 112.9(3)
N5 C9 H9 110.2
C13 C9 H9 110.2
C6 C9 H9 110.2
O2 C10 O1 122.9(5)
O2 C10 C7 124.4(5)
O1 C10 C7 112.6(5)
C12 C11 O1 110.3(7)
C12 C11 H11A 109.6
O1 C11 H11A 109.6
C12 C11 H11B 109.6
O1 C11 H11B 109.6
H11A C11 H11B 108.1
C11 C12 H12A 109.5
C11 C12 H12B 109.5
H12A C12 H12B 109.5
C11 C12 H12C 109.5
H12A C12 H12C 109.5
H12B C12 H12C 109.5
O3 C13 O4 124.6(4)
O3 C13 C9 125.2(4)
O4 C13 C9 110.2(4)
O4 C14 H14A 109.5
O4 C14 H14B 109.5
H14A C14 H14B 109.5
O4 C14 H14C 109.5
H14A C14 H14C 109.5
H14B C14 H14C 109.5
C16 C15 C20 121.4(4)
C16 C15 S1 119.4(4)
C20 C15 S1 119.2(4)
C15 C16 C17 117.9(5)
C15 C16 H16 121.0
C17 C16 H16 121.0
C16 C17 C18 122.0(5)
C16 C17 H17 119.0
C18 C17 H17 119.0
C19 C18 C17 119.0(5)
C19 C18 C21 120.2(7)
C17 C18 C21 120.8(7)
C18 C19 C20 120.2(5)
C18 C19 H19 119.9
C20 C19 H19 119.9
C19 C20 C15 119.4(5)
C19 C20 H20 120.3
C15 C20 H20 120.3
C18 C21 H21A 109.5
C18 C21 H21B 109.5
H21A C21 H21B 109.5
C18 C21 H21C 109.5
H21A C21 H21C 109.5
H21B C21 H21C 109.5
C23 C22 C27 119.4(4)
C23 C22 C8 120.7(4)
C27 C22 C8 119.9(4)
C22 C23 C24 120.5(5)
C22 C23 H23 119.7
C24 C23 H23 119.7
C25 C24 C23 118.8(5)
C25 C24 H24 120.6
C23 C24 H24 120.6
C24 C25 C26 123.1(5)
C24 C25 Br1 121.0(5)
C26 C25 Br1 115.9(5)
C27 C26 C25 116.7(5)
C27 C26 H26 121.7
C25 C26 H26 121.7
C26 C27 C22 121.5(4)
C26 C27 H27 119.3
C22 C27 H27 119.3
C5 N1 C1 109.3(5)
C1 N2 C2 116.2(5)
C5 N3 C4 105.2(4)
C5 N3 C6 126.0(4)
C4 N3 C6 128.6(4)
C4 N4 C3 103.6(4)
C9 N5 C8 113.4(3)
C9 N5 S1 119.4(3)
C8 N5 S1 119.4(3)
C10 O1 C11 115.7(5)
C13 O4 C14 114.4(4)
O6 S1 O5 120.24(18)
O6 S1 N5 105.13(17)
O5 S1 N5 109.26(18)
O6 S1 C15 108.6(2)
O5 S1 C15 107.4(2)
N5 S1 C15 105.24(18)

loop_
_geom_bond_atom_site_label_1
_geom_bond_atom_site_label_2
_geom_bond_distance
Br1 C25 1.927(5)
C1 N2 1.344(8)
C1 N1 1.344(8)
C1 H1 0.9300
C2 C3 1.357(7)
C2 N2 1.359(8)
C2 Cl1 1.724(6)
C3 N4 1.371(6)
C3 C5 1.392(7)
C4 N4 1.309(6)
C4 N3 1.388(5)
C4 H4 0.9300
C5 N1 1.339(6)
C5 N3 1.386(6)
C6 N3 1.479(5)
C6 C7 1.520(5)
C6 C9 1.537(5)
C6 H6 0.9800
C7 C10 1.513(6)
C7 C8 1.538(5)
C7 H7 0.9800
C8 N5 1.501(5)
C8 C22 1.522(5)
C8 H8 0.9800
C9 N5 1.458(5)
C9 C13 1.519(6)
C9 H9 0.9800
C10 O2 1.226(5)
C10 O1 1.322(5)
C11 C12 1.336(9)
C11 O1 1.518(6)
C11 H11A 0.9700
C11 H11B 0.9700
C12 H12A 0.9600
C12 H12B 0.9600
C12 H12C 0.9600
C13 O3 1.193(5)
C13 O4 1.349(5)
C14 O4 1.490(5)
C14 H14A 0.9600
C14 H14B 0.9600
C14 H14C 0.9600
C15 C16 1.371(6)
C15 C20 1.401(6)
C15 S1 1.764(4)
C16 C17 1.387(7)
C16 H16 0.9300
C17 C18 1.400(8)
C17 H17 0.9300
C18 C19 1.370(7)
C18 C21 1.542(8)
C19 C20 1.394(7)
C19 H19 0.9300
C20 H20 0.9300
C21 H21A 0.9600
C21 H21B 0.9600
C21 H21C 0.9600
C22 C23 1.379(6)
C22 C27 1.394(6)
C23 C24 1.388(6)
C23 H23 0.9300
C24 C25 1.352(7)
C24 H24 0.9300
C25 C26 1.408(7)
C26 C27 1.381(5)
C26 H26 0.9300
C27 H27 0.9300
N5 S1 1.655(3)
O5 S1 1.441(3)
O6 S1 1.438(3)

loop_
_geom_torsion_atom_site_label_1
_geom_torsion_atom_site_label_2
_geom_torsion_atom_site_label_3
_geom_torsion_atom_site_label_4
_geom_torsion
N2 C2 C3 N4 175.7(7)
Cl1 C2 C3 N4 -1.0(11)
N2 C2 C3 C5 -2.3(10)
Cl1 C2 C3 C5 -179.0(4)
C2 C3 C5 N1 -0.6(9)
N4 C3 C5 N1 -179.0(6)
C2 C3 C5 N3 178.5(5)
N4 C3 C5 N3 0.1(6)
N3 C6 C7 C10 -76.0(5)
C9 C6 C7 C10 157.7(4)
N3 C6 C7 C8 164.7(3)
C9 C6 C7 C8 38.4(4)
C10 C7 C8 N5 -155.8(4)
C6 C7 C8 N5 -34.5(4)
C10 C7 C8 C22 82.8(5)
C6 C7 C8 C22 -155.8(4)
N3 C6 C9 N5 -152.1(3)
C7 C6 C9 N5 -25.8(4)
N3 C6 C9 C13 -33.2(5)
C7 C6 C9 C13 93.1(4)
C6 C7 C10 O2 -39.0(6)
C8 C7 C10 O2 75.9(5)
C6 C7 C10 O1 145.0(4)
C8 C7 C10 O1 -100.1(4)
N5 C9 C13 O3 27.3(6)
C6 C9 C13 O3 -86.8(5)
N5 C9 C13 O4 -154.7(3)
C6 C9 C13 O4 91.2(4)
C20 C15 C16 C17 -1.8(7)
S1 C15 C16 C17 -179.8(4)
C15 C16 C17 C18 2.4(9)
C16 C17 C18 C19 -1.4(10)
C16 C17 C18 C21 179.5(5)
C17 C18 C19 C20 -0.4(9)
C21 C18 C19 C20 178.7(5)
C18 C19 C20 C15 1.0(7)
C16 C15 C20 C19 0.2(7)
S1 C15 C20 C19 178.2(4)
N5 C8 C22 C23 126.3(4)
C7 C8 C22 C23 -119.1(4)
N5 C8 C22 C27 -51.8(5)
C7 C8 C22 C27 62.7(5)
C27 C22 C23 C24 0.6(7)
C8 C22 C23 C24 -177.6(4)
C22 C23 C24 C25 0.4(8)
C23 C24 C25 C26 -1.2(8)
C23 C24 C25 Br1 178.3(4)
C24 C25 C26 C27 0.9(8)
Br1 C25 C26 C27 -178.7(3)
C25 C26 C27 C22 0.2(7)
C23 C22 C27 C26 -0.9(7)
C8 C22 C27 C26 177.2(4)
N3 C5 N1 C1 -176.7(6)
C3 C5 N1 C1 2.2(9)
N2 C1 N1 C5 -1.3(13)
N1 C1 N2 C2 -1.2(15)
C3 C2 N2 C1 3.1(12)
Cl1 C2 N2 C1 -180.0(7)
N1 C5 N3 C4 179.7(5)
C3 C5 N3 C4 0.5(5)
N1 C5 N3 C6 -5.0(8)
C3 C5 N3 C6 175.8(4)
N4 C4 N3 C5 -1.1(6)
N4 C4 N3 C6 -176.2(4)
C7 C6 N3 C5 141.4(4)
C9 C6 N3 C5 -97.1(5)
C7 C6 N3 C4 -44.4(6)
C9 C6 N3 C4 77.1(5)
N3 C4 N4 C3 1.1(6)
C2 C3 N4 C4 -178.8(7)
C5 C3 N4 C4 -0.7(6)
C13 C9 N5 C8 -117.2(4)
C6 C9 N5 C8 3.4(4)
C13 C9 N5 S1 93.8(4)
C6 C9 N5 S1 -145.6(3)
C22 C8 N5 C9 141.8(4)
C7 C8 N5 C9 19.7(4)
C22 C8 N5 S1 -69.2(4)
C7 C8 N5 S1 168.7(3)
O2 C10 O1 C11 -6.0(7)
C7 C10 O1 C11 170.2(5)
C12 C11 O1 C10 174.5(7)
O3 C13 O4 C14 0.2(6)
C9 C13 O4 C14 -177.9(4)
C9 N5 S1 O6 -18.4(3)
C8 N5 S1 O6 -165.6(3)
C9 N5 S1 O5 111.9(3)
C8 N5 S1 O5 -35.3(3)
C9 N5 S1 C15 -133.0(3)
C8 N5 S1 C15 79.8(3)
C16 C15 S1 O6 130.4(4)
C20 C15 S1 O6 -47.7(4)
C16 C15 S1 O5 -1.1(4)
C20 C15 S1 O5 -179.2(3)
C16 C15 S1 N5 -117.4(4)
C20 C15 S1 N5 64.5(4)

loop_
_platon_squeeze_void_nr
_platon_squeeze_void_average_x
_platon_squeeze_void_average_y
_platon_squeeze_void_average_z
_platon_squeeze_void_volume
_platon_squeeze_void_count_electrons
1 0.000 0.000 -0.007 1225.4 150.4
2 0.500 0.500 -0.006 1225.4 150.4
